data_4322096
loop_
_publ_author_name
'Matthias Westerhausen'
'Matthias H. Digeser'
'Heinrich N\"oth'
'Werner Ponikwar'
'Thomas Seifert'
'Kurt Polborn'

_publ_contact_author
;
    Matthias Westerhausen
    Institut fuer Anorganische Chemie
    Ludwig-Maximilians-Universitaet Muenchen
    Meiserstr. 1
    D-80333 Muenchen
    Germany
;
_publ_contact_author_email maw@anorg.chemie.uni-muenchen.de
_publ_contact_author_fax '+49 (89) 5902 578'
_publ_contact_author_phone '+49 (89) 5902 638'
_publ_section_title
;
 2,5-Diphenyl-3,4-bis(trimethylsilyl)-1-phosphacyclopentadienide as a
 Ligand at Calcium, Strontium, and Tin(II)
;
_journal_name_full 'Inorganic Chemistry'
_journal_page_first 3207
_journal_page_last 3214
_journal_paper_doi 10.1021/ic981132k
_journal_volume 38
_journal_year 1999
_chemical_formula_sum 'C74 H104 O4 P2 Si4 Sr'
_chemical_formula_weight 1319.49
_chemical_melting_point 432(2)
_chemical_name_systematic
; 
 tetrakis(thf)strontiumi
 bis(2,5-diphenyl-3,4-bis(trimethylsilyl)phosphacyclopentadienide 
;
_space_group_IT_number 15
_symmetry_cell_setting monoclinic
_symmetry_space_group_name_Hall '-C 2yc'
_symmetry_space_group_name_H-M 'C 1 2/c 1'
_atom_sites_solution_hydrogens geom
_atom_sites_solution_primary direct
_atom_sites_solution_secondary difmap
_audit_creation_method SHELXL
_cell_angle_alpha 90.00
_cell_angle_beta 93.1890(10)
_cell_angle_gamma 90.00
_cell_formula_units_Z 4
_cell_length_a 21.0471(10)
_cell_length_b 12.9643(6)
_cell_length_c 27.1778(12)
_cell_measurement_temperature 293(2)
_cell_volume 7404.3(6)
_computing_structure_refinement 'SHELXL-97 (Sheldrick, 1997)'
_computing_structure_solution 'SHELXS-86 (Sheldrick, 1990)'
_diffrn_ambient_temperature 173(2)
_diffrn_measurement_device 'Siemens P4'
_diffrn_measurement_method 'SMART-CCD area detector'
_diffrn_radiation_monochromator graphite
_diffrn_radiation_source 'fine-focus sealed tube'
_diffrn_radiation_type MoK\a
_diffrn_radiation_wavelength 0.71073
_diffrn_reflns_av_R_equivalents 0.0335
_diffrn_reflns_av_sigmaI/netI 0.0340
_diffrn_reflns_limit_h_max 26
_diffrn_reflns_limit_h_min -26
_diffrn_reflns_limit_k_max 15
_diffrn_reflns_limit_k_min -15
_diffrn_reflns_limit_l_max 36
_diffrn_reflns_limit_l_min -21
_diffrn_reflns_number 21335
_diffrn_reflns_theta_max 29.45
_diffrn_reflns_theta_min 1.85
_exptl_absorpt_coefficient_mu 0.881
_exptl_absorpt_correction_type SADABS
_exptl_crystal_colour yellow
_exptl_crystal_density_diffrn 1.184
_exptl_crystal_description cuboid
_exptl_crystal_F_000 2816
_exptl_crystal_size_max .30
_exptl_crystal_size_mid .30
_exptl_crystal_size_min .25
_refine_diff_density_max 0.335
_refine_diff_density_min -0.329
_refine_diff_density_rms 0.052
_refine_ls_extinction_coef none
_refine_ls_extinction_method none
_refine_ls_goodness_of_fit_all 1.090
_refine_ls_goodness_of_fit_obs 1.115
_refine_ls_hydrogen_treatment riding
_refine_ls_matrix_type full
_refine_ls_number_parameters 385
_refine_ls_number_reflns 6228
_refine_ls_number_restraints 0
_refine_ls_restrained_S_all 1.090
_refine_ls_restrained_S_obs 1.115
_refine_ls_R_factor_all 0.0544
_refine_ls_R_factor_obs 0.0426
_refine_ls_shift/esd_max -0.010
_refine_ls_shift/esd_mean 0.001
_refine_ls_structure_factor_coef Fsqd
_refine_ls_weighting_details 'w=1/[\s^2^(Fo^2^)+(0.0288P)^2^+17.1401P] where P=(Fo^2^+2Fc^2^)/3'
_refine_ls_weighting_scheme calc
_refine_ls_wR_factor_all 0.0954
_refine_ls_wR_factor_obs 0.0894
_reflns_number_observed 5282
_reflns_number_total 6228
_reflns_observed_criterion >2sigma(I)
_cod_data_source_file ic981132k_2.cif
_cod_data_source_block srpc4
_cod_depositor_comments
;
The following automatic conversions were performed:

'_refine_ls_weighting_scheme' value 'calc
w=1/[\s^2^(Fo^2^)+(0.0288P)^2^+17.1401P] where P=(Fo^2^+2Fc^2^)/3'
was changed to 'calc'. New tag '_refine_ls_weighting_details' was
created. The value of the new tag was set to
'w=1/[\s^2^(Fo^2^)+(0.0288P)^2^+17.1401P] where P=(Fo^2^+2Fc^2^)/3'.

Automatic conversion script
Id: cif_fix_values 3143 2015-03-26 13:38:13Z robertas 
;
_cod_database_code 4322096

loop_
_symmetry_equiv_pos_as_xyz
'x, y, z'
'x, -y, z+1/2'
'x+1/2, y+1/2, z'
'x+1/2, -y+1/2, z+1/2'
'-x, -y, -z'
'-x, y, -z-1/2'
'-x+1/2, -y+1/2, -z'
'-x+1/2, y+1/2, -z-1/2'

loop_
_atom_site_aniso_label
_atom_site_aniso_U_11
_atom_site_aniso_U_22
_atom_site_aniso_U_33
_atom_site_aniso_U_23
_atom_site_aniso_U_13
_atom_site_aniso_U_12
Sr 0.0183(2) 0.0194(2) 0.0212(2) 0.000 -0.00135(14) 0.000
P1 0.0185(3) 0.0308(4) 0.0223(4) 0.0074(3) -0.0035(3) -0.0059(3)
C11 0.0211(11) 0.0222(12) 0.0165(15) -0.0007(11) 0.0020(11) -0.0031(9)
C12 0.0208(11) 0.0220(12) 0.018(2) 0.0001(11) 0.0005(11) -0.0015(9)
C13 0.0186(11) 0.0238(12) 0.020(2) 0.0002(12) 0.0006(11) -0.0032(9)
C14 0.0204(12) 0.0224(12) 0.020(2) 0.0025(12) 0.0005(11) -0.0036(10)
C111 0.0191(12) 0.0309(13) 0.021(2) 0.0075(13) -0.0014(12) -0.0039(10)
C112 0.042(2) 0.048(2) 0.025(2) 0.005(2) -0.0039(14) -0.0208(14)
C113 0.055(2) 0.065(2) 0.042(2) 0.012(2) -0.011(2) -0.040(2)
C114 0.035(2) 0.070(2) 0.048(3) 0.024(2) 0.001(2) -0.025(2)
C115 0.036(2) 0.062(2) 0.034(2) 0.014(2) 0.0100(15) -0.0043(15)
C116 0.0290(14) 0.041(2) 0.028(2) 0.0045(15) 0.0039(14) -0.0026(12)
Si12 0.0245(4) 0.0314(4) 0.0247(5) 0.0080(4) -0.0029(3) 0.0000(3)
C121 0.031(2) 0.052(2) 0.071(3) 0.022(2) 0.002(2) 0.0097(14)
C122 0.048(2) 0.062(2) 0.024(2) 0.007(2) -0.004(2) -0.008(2)
C123 0.044(2) 0.031(2) 0.049(2) 0.013(2) -0.005(2) 0.0024(13)
Si13 0.0198(3) 0.0350(4) 0.0261(5) 0.0021(4) -0.0022(3) -0.0090(3)
C131 0.038(2) 0.038(2) 0.047(2) 0.000(2) -0.006(2) -0.0172(13)
C132 0.0226(13) 0.057(2) 0.047(2) 0.007(2) 0.0038(14) -0.0041(13)
C133 0.045(2) 0.060(2) 0.030(2) -0.005(2) -0.005(2) -0.020(2)
C141 0.0232(12) 0.0259(13) 0.018(2) 0.0023(12) -0.0035(11) -0.0073(10)
C142 0.0360(15) 0.0307(14) 0.032(2) 0.0060(14) 0.0029(14) -0.0006(12)
C143 0.055(2) 0.031(2) 0.044(2) 0.014(2) 0.002(2) 0.0023(14)
C144 0.051(2) 0.043(2) 0.030(2) 0.016(2) -0.001(2) -0.0177(15)
C145 0.0323(15) 0.051(2) 0.026(2) 0.002(2) 0.0034(14) -0.0131(13)
C146 0.0252(13) 0.0366(15) 0.026(2) 0.0033(14) -0.0011(13) -0.0054(11)
O2 0.0272(10) 0.0637(14) 0.0261(13) 0.0011(11) 0.0026(9) 0.0070(10)
C21 0.038(2) 0.121(4) 0.035(2) 0.001(3) -0.001(2) 0.010(2)
C22 0.047(2) 0.150(5) 0.049(3) -0.032(3) 0.007(2) 0.009(3)
C23 0.034(2) 0.094(3) 0.045(2) -0.009(2) 0.006(2) 0.012(2)
C24 0.029(2) 0.109(3) 0.038(2) 0.003(2) 0.003(2) 0.003(2)
O3 0.056(2) 0.0232(14) 0.040(2) 0.000 -0.010(2) 0.000
C31 0.057(2) 0.032(2) 0.043(2) -0.005(2) -0.002(2) 0.0032(14)
C32 0.057(2) 0.026(2) 0.063(3) -0.008(2) -0.007(2) 0.0013(14)
O4 0.0232(12) 0.0209(12) 0.039(2) 0.000 0.0039(12) 0.000
C41 0.0275(13) 0.0297(14) 0.031(2) 0.0013(13) 0.0051(13) -0.0031(11)
C42 0.036(2) 0.0232(13) 0.037(2) 0.0024(13) 0.0046(14) -0.0063(11)
C01 0.067(3) 0.050(2) 0.063(3) 0.002(2) -0.030(2) -0.010(2)
C02 0.096(4) 0.136(6) 0.096(5) -0.035(4) -0.030(4) 0.066(4)
C03 0.046(3) 0.337(14) 0.063(5) -0.016(7) 0.009(3) 0.006(6)
C04 0.155(8) 0.225(9) 0.048(4) 0.047(6) -0.039(5) -0.137(7)
C05 0.182(7) 0.050(3) 0.051(3) -0.004(2) -0.049(4) -0.017(3)
C06 0.062(2) 0.073(3) 0.041(3) -0.005(2) -0.008(2) 0.010(2)
C07 0.194(7) 0.140(6) 0.139(6) 0.069(5) -0.094(6) -0.117(5)

loop_
_atom_site_label
_atom_site_type_symbol
_atom_site_fract_x
_atom_site_fract_y
_atom_site_fract_z
_atom_site_U_iso_or_equiv
_atom_site_thermal_displace_type
_atom_site_occupancy
_atom_site_calc_flag
_atom_site_refinement_flags
_atom_site_disorder_group
Sr Sr 0.5000 0.59148(2) 0.7500 0.01974(10) Uani 1 d S .
P1 P 0.62181(3) 0.58462(5) 0.82225(3) 0.0240(2) Uani 1 d . .
C11 C 0.64023(11) 0.5147(2) 0.87604(10) 0.0199(5) Uani 1 d . .
C12 C 0.70309(11) 0.5320(2) 0.89539(10) 0.0203(6) Uani 1 d . .
C13 C 0.73559(11) 0.6076(2) 0.86604(10) 0.0207(6) Uani 1 d . .
C14 C 0.69779(11) 0.6414(2) 0.82509(10) 0.0211(6) Uani 1 d . .
C111 C 0.59257(12) 0.4471(2) 0.89814(11) 0.0239(6) Uani 1 d . .
C112 C 0.56335(14) 0.3677(2) 0.87107(12) 0.0385(8) Uani 1 d . .
H11A H 0.57361(14) 0.3578(2) 0.83857(12) 0.046 Uiso 1 calc R .
C113 C 0.5194(2) 0.3031(3) 0.89111(15) 0.0545(10) Uani 1 d . .
H11B H 0.5010(2) 0.2502(3) 0.87214(15) 0.065 Uiso 1 calc R .
C114 C 0.5029(2) 0.3164(3) 0.93868(15) 0.0510(10) Uani 1 d . .
H11C H 0.4735(2) 0.2726(3) 0.95220(15) 0.061 Uiso 1 calc R .
C115 C 0.53040(14) 0.3960(3) 0.96649(13) 0.0436(8) Uani 1 d . .
H11D H 0.51946(14) 0.4057(3) 0.99885(13) 0.052 Uiso 1 calc R .
C116 C 0.57429(13) 0.4614(2) 0.94621(12) 0.0328(7) Uani 1 d . .
H11E H 0.59169(13) 0.5155(2) 0.96495(12) 0.039 Uiso 1 calc R .
Si12 Si 0.73888(3) 0.44263(6) 0.94425(3) 0.0270(2) Uani 1 d . .
C121 C 0.82617(14) 0.4169(3) 0.9383(2) 0.0512(10) Uani 1 d . .
H12A H 0.83315(14) 0.3949(3) 0.9053(2) 0.077 Uiso 1 calc R .
H12B H 0.83998(14) 0.3639(3) 0.9611(2) 0.077 Uiso 1 calc R .
H12C H 0.84988(14) 0.4789(3) 0.9455(2) 0.077 Uiso 1 calc R .
C122 C 0.7274(2) 0.4853(3) 1.00913(12) 0.0448(8) Uani 1 d . .
H12D H 0.7444(2) 0.5535(3) 1.01394(12) 0.067 Uiso 1 calc R .
H12E H 0.7491(2) 0.4386(3) 1.03172(12) 0.067 Uiso 1 calc R .
H12F H 0.6828(2) 0.4857(3) 1.01491(12) 0.067 Uiso 1 calc R .
C123 C 0.7049(2) 0.3092(2) 0.93661(14) 0.0419(8) Uani 1 d . .
H12G H 0.7102(2) 0.2857(2) 0.90360(14) 0.063 Uiso 1 calc R .
H12H H 0.6605(2) 0.3105(2) 0.94276(14) 0.063 Uiso 1 calc R .
H12I H 0.7268(2) 0.2634(2) 0.95955(14) 0.063 Uiso 1 calc R .
Si13 Si 0.81271(3) 0.67212(6) 0.88548(3) 0.0271(2) Uani 1 d . .
C131 C 0.81818(14) 0.8089(2) 0.86381(13) 0.0412(8) Uani 1 d . .
H13A H 0.81426(14) 0.8106(2) 0.82845(13) 0.062 Uiso 1 calc R .
H13B H 0.85854(14) 0.8374(2) 0.87499(13) 0.062 Uiso 1 calc R .
H13C H 0.78456(14) 0.8487(2) 0.87687(13) 0.062 Uiso 1 calc R .
C132 C 0.88319(13) 0.6030(3) 0.86112(13) 0.0423(8) Uani 1 d . .
H13D H 0.88269(13) 0.5321(3) 0.87125(13) 0.063 Uiso 1 calc R .
H13E H 0.92176(13) 0.6351(3) 0.87392(13) 0.063 Uiso 1 calc R .
H13F H 0.88102(13) 0.6067(3) 0.82579(13) 0.063 Uiso 1 calc R .
C133 C 0.8214(2) 0.6871(3) 0.95416(12) 0.0456(9) Uani 1 d . .
H13G H 0.8193(2) 0.6205(3) 0.96945(12) 0.068 Uiso 1 calc R .
H13H H 0.7877(2) 0.7299(3) 0.96505(12) 0.068 Uiso 1 calc R .
H13I H 0.8617(2) 0.7185(3) 0.96315(12) 0.068 Uiso 1 calc R .
C141 C 0.71650(12) 0.7135(2) 0.78578(10) 0.0225(6) Uani 1 d . .
C142 C 0.68259(14) 0.8044(2) 0.77581(12) 0.0329(7) Uani 1 d . .
H14A H 0.64755(14) 0.8199(2) 0.79386(12) 0.039 Uiso 1 calc R .
C143 C 0.7003(2) 0.8718(2) 0.73943(13) 0.0436(8) Uani 1 d . .
H14B H 0.6770(2) 0.9320(2) 0.73350(13) 0.052 Uiso 1 calc R .
C144 C 0.7518(2) 0.8510(2) 0.71197(12) 0.0414(8) Uani 1 d . .
H14C H 0.7642(2) 0.8975(2) 0.68828(12) 0.050 Uiso 1 calc R .
C145 C 0.78470(14) 0.7600(2) 0.72021(12) 0.0365(7) Uani 1 d . .
H14D H 0.81875(14) 0.7440(2) 0.70119(12) 0.044 Uiso 1 calc R .
C146 C 0.76742(12) 0.6922(2) 0.75661(11) 0.0295(7) Uani 1 d . .
H14E H 0.79021(12) 0.6313(2) 0.76168(11) 0.035 Uiso 1 calc R .
O2 O 0.42971(9) 0.5876(2) 0.82128(8) 0.0390(5) Uani 1 d . .
C21 C 0.4491(2) 0.5928(4) 0.87264(15) 0.0646(12) Uani 1 d . .
H21A H 0.4884(2) 0.6315(4) 0.87744(15) 0.078 Uiso 1 calc R .
H21B H 0.4557(2) 0.5241(4) 0.88604(15) 0.078 Uiso 1 calc R .
C22 C 0.3980(2) 0.6445(5) 0.8967(2) 0.082(2) Uani 1 d . .
H22A H 0.4047(2) 0.7185(5) 0.8975(2) 0.098 Uiso 1 calc R .
H22B H 0.3951(2) 0.6196(5) 0.9302(2) 0.098 Uiso 1 calc R .
C23 C 0.3391(2) 0.6183(3) 0.86614(14) 0.0573(11) Uani 1 d . .
H23A H 0.3168(2) 0.5614(3) 0.88058(14) 0.069 Uiso 1 calc R .
H23B H 0.3108(2) 0.6773(3) 0.86324(14) 0.069 Uiso 1 calc R .
C24 C 0.36152(15) 0.5893(4) 0.81757(14) 0.0586(11) Uani 1 d . .
H24A H 0.34520(15) 0.5218(4) 0.80802(14) 0.070 Uiso 1 calc R .
H24B H 0.34658(15) 0.6389(4) 0.79284(14) 0.070 Uiso 1 calc R .
O3 O 0.5000 0.7828(2) 0.7500 0.0402(8) Uani 1 d S .
C31 C 0.4956(2) 0.8473(2) 0.79322(13) 0.0441(8) Uani 1 d . .
H31A H 0.5252(2) 0.8243(2) 0.81956(13) 0.053 Uiso 1 calc R .
H31B H 0.4529(2) 0.8456(2) 0.80485(13) 0.053 Uiso 1 calc R .
C32 C 0.5122(2) 0.9547(2) 0.77667(14) 0.0491(10) Uani 1 d . .
H32A H 0.5578(2) 0.9664(2) 0.77968(14) 0.059 Uiso 1 calc R .
H32B H 0.4910(2) 1.0068(2) 0.79548(14) 0.059 Uiso 1 calc R .
O4 O 0.5000 0.3999(2) 0.7500 0.0276(6) Uani 1 d S .
C41 C 0.44735(13) 0.3358(2) 0.76359(12) 0.0293(7) Uani 1 d . .
H41A H 0.40784(13) 0.3589(2) 0.74709(12) 0.035 Uiso 1 calc R .
H41B H 0.44293(13) 0.3379(2) 0.79891(12) 0.035 Uiso 1 calc R .
C42 C 0.46370(13) 0.2277(2) 0.74721(12) 0.0319(7) Uani 1 d . .
H42A H 0.44879(13) 0.2155(2) 0.71329(12) 0.038 Uiso 1 calc R .
H42B H 0.44568(13) 0.1760(2) 0.76816(12) 0.038 Uiso 1 calc R .
C01 C 0.8910(2) 0.5342(3) 1.0994(2) 0.0613(11) Uani 1 d . .
C02 C 0.9465(3) 0.5143(5) 1.0791(2) 0.111(2) Uani 1 d . .
H02A H 0.9619(3) 0.4470(5) 1.0789(2) 0.133 Uiso 1 calc R .
C03 C 0.9806(3) 0.5909(10) 1.0587(3) 0.149(4) Uani 1 d . .
H03A H 1.0190(3) 0.5766(10) 1.0448(3) 0.178 Uiso 1 calc R .
C04 C 0.9566(4) 0.6916(8) 1.0591(2) 0.144(4) Uani 1 d . .
H04A H 0.9792(4) 0.7456(8) 1.0458(2) 0.173 Uiso 1 calc R .
C05 C 0.9007(4) 0.7093(4) 1.0788(2) 0.097(2) Uani 1 d . .
H05A H 0.8838(4) 0.7755(4) 1.0791(2) 0.116 Uiso 1 calc R .
C06 C 0.8696(2) 0.6304(3) 1.09806(15) 0.0591(10) Uani 1 d . .
H06A H 0.8306(2) 0.6438(3) 1.11130(15) 0.071 Uiso 1 calc R .
C07 C 0.8535(4) 0.4521(5) 1.1232(3) 0.161(4) Uani 1 d . .
H07A H 0.8752(4) 0.3872(5) 1.1211(3) 0.242 Uiso 1 calc R .
H07B H 0.8121(4) 0.4469(5) 1.1066(3) 0.242 Uiso 1 calc R .
H07C H 0.8490(4) 0.4693(5) 1.1572(3) 0.242 Uiso 1 calc R .

loop_
_atom_type_symbol
_atom_type_description
_atom_type_scat_dispersion_real
_atom_type_scat_dispersion_imag
_atom_type_scat_source
C C 0.0033 0.0016 'International Tables Vol C Tables 4.2.6.8 and 6.1.1.4'
H H 0.0000 0.0000 'International Tables Vol C Tables 4.2.6.8 and 6.1.1.4'
O O 0.0106 0.0060 'International Tables Vol C Tables 4.2.6.8 and 6.1.1.4'
Si Si 0.0817 0.0704 'International Tables Vol C Tables 4.2.6.8 and 6.1.1.4'
P P 0.1023 0.0942 'International Tables Vol C Tables 4.2.6.8 and 6.1.1.4'
Sr Sr -1.5307 3.2498 'International Tables Vol C Tables 4.2.6.8 and 6.1.1.4'

loop_
_geom_angle_atom_site_label_1
_geom_angle_atom_site_label_2
_geom_angle_atom_site_label_3
_geom_angle
_geom_angle_site_symmetry_1
_geom_angle_site_symmetry_3
_geom_angle_publ_flag
O3 Sr O4 180.0 . . ?
O3 Sr O2 91.15(5) . . ?
O4 Sr O2 88.85(5) . . ?
O3 Sr O2 91.15(5) . 6_657 ?
O4 Sr O2 88.85(5) . 6_657 ?
O2 Sr O2 177.71(11) . 6_657 ?
O3 Sr P1 91.621(14) . 6_657 ?
O4 Sr P1 88.379(14) . 6_657 ?
O2 Sr P1 89.21(5) . 6_657 ?
O2 Sr P1 90.72(5) 6_657 6_657 ?
O3 Sr P1 91.621(14) . . ?
O4 Sr P1 88.379(14) . . ?
O2 Sr P1 90.72(5) . . ?
O2 Sr P1 89.21(5) 6_657 . ?
P1 Sr P1 176.76(3) 6_657 . ?
C11 P1 C14 91.23(12) . . ?
C11 P1 Sr 132.35(8) . . ?
C14 P1 Sr 136.38(9) . . ?
C12 C11 C111 125.6(2) . . ?
C12 C11 P1 112.9(2) . . ?
C111 C11 P1 121.5(2) . . ?
C11 C12 C13 111.1(2) . . ?
C11 C12 Si12 119.5(2) . . ?
C13 C12 Si12 128.1(2) . . ?
C14 C13 C12 112.5(2) . . ?
C14 C13 Si13 121.8(2) . . ?
C12 C13 Si13 124.8(2) . . ?
C13 C14 C141 127.2(2) . . ?
C13 C14 P1 112.2(2) . . ?
C141 C14 P1 120.5(2) . . ?
C112 C111 C116 117.3(2) . . ?
C112 C111 C11 120.9(3) . . ?
C116 C111 C11 121.9(2) . . ?
C113 C112 C111 121.8(3) . . ?
C114 C113 C112 120.5(3) . . ?
C113 C114 C115 119.2(3) . . ?
C114 C115 C116 120.3(3) . . ?
C115 C116 C111 120.9(3) . . ?
C122 Si12 C123 107.9(2) . . ?
C122 Si12 C121 108.1(2) . . ?
C123 Si12 C121 101.2(2) . . ?
C122 Si12 C12 114.38(14) . . ?
C123 Si12 C12 110.68(13) . . ?
C121 Si12 C12 113.67(14) . . ?
C131 Si13 C133 102.2(2) . . ?
C131 Si13 C13 113.64(13) . . ?
C133 Si13 C13 111.21(13) . . ?
C131 Si13 C132 106.02(15) . . ?
C133 Si13 C132 111.3(2) . . ?
C13 Si13 C132 112.01(13) . . ?
C142 C141 C146 117.2(3) . . ?
C142 C141 C14 121.1(2) . . ?
C146 C141 C14 121.7(2) . . ?
C143 C142 C141 121.1(3) . . ?
C144 C143 C142 120.9(3) . . ?
C143 C144 C145 118.9(3) . . ?
C144 C145 C146 120.6(3) . . ?
C145 C146 C141 121.3(3) . . ?
C24 O2 C21 107.3(2) . . ?
C24 O2 Sr 125.3(2) . . ?
C21 O2 Sr 127.2(2) . . ?
O2 C21 C22 106.4(3) . . ?
C21 C22 C23 104.9(3) . . ?
C24 C23 C22 105.0(3) . . ?
O2 C24 C23 108.0(3) . . ?
C31 O3 C31 109.5(3) . 6_657 ?
C31 O3 Sr 125.3(2) . . ?
C31 O3 Sr 125.3(2) 6_657 . ?
O3 C31 C32 105.3(3) . . ?
C31 C32 C32 102.3(2) . 6_657 ?
C41 O4 C41 110.0(3) . 6_657 ?
C41 O4 Sr 125.02(13) . . ?
C41 O4 Sr 125.02(13) 6_657 . ?
O4 C41 C42 105.4(2) . . ?
C41 C42 C42 102.3(2) . 6_657 ?
C06 C01 C02 118.1(5) . . ?
C06 C01 C07 119.6(5) . . ?
C02 C01 C07 122.3(6) . . ?
C01 C02 C03 121.1(6) . . ?
C02 C03 C04 118.6(6) . . ?
C05 C04 C03 119.2(6) . . ?
C06 C05 C04 119.1(6) . . ?
C01 C06 C05 123.8(5) . . ?

loop_
_geom_bond_atom_site_label_1
_geom_bond_atom_site_label_2
_geom_bond_distance
_geom_bond_site_symmetry_2
_geom_bond_publ_flag
Sr O3 2.481(3) . ?
Sr O4 2.483(2) . ?
Sr O2 2.503(2) . ?
Sr O2 2.503(2) 6_657 ?
Sr P1 3.1426(7) 6_657 ?
Sr P1 3.1426(7) . ?
P1 C11 1.745(3) . ?
P1 C14 1.758(2) . ?
C11 C12 1.414(3) . ?
C11 C111 1.485(3) . ?
C12 C13 1.457(3) . ?
C12 Si12 1.887(3) . ?
C13 C14 1.402(4) . ?
C13 Si13 1.876(2) . ?
C14 C141 1.488(4) . ?
C111 C112 1.388(4) . ?
C111 C116 1.395(4) . ?
C112 C113 1.382(4) . ?
C113 C114 1.369(5) . ?
C114 C115 1.387(5) . ?
C115 C116 1.390(4) . ?
Si12 C122 1.877(3) . ?
Si12 C123 1.878(3) . ?
Si12 C121 1.883(3) . ?
Si13 C131 1.874(3) . ?
Si13 C133 1.876(4) . ?
Si13 C132 1.884(3) . ?
C141 C142 1.396(4) . ?
C141 C146 1.396(4) . ?
C142 C143 1.387(4) . ?
C143 C144 1.377(5) . ?
C144 C145 1.380(4) . ?
C145 C146 1.387(4) . ?
O2 C24 1.433(4) . ?
O2 C21 1.434(4) . ?
C21 C22 1.453(5) . ?
C22 C23 1.491(5) . ?
C23 C24 1.475(5) . ?
O3 C31 1.449(4) . ?
O3 C31 1.449(4) 6_657 ?
C31 C32 1.510(4) . ?
C32 C32 1.511(7) 6_657 ?
O4 C41 1.450(3) . ?
O4 C41 1.450(3) 6_657 ?
C41 C42 1.515(4) . ?
C42 C42 1.527(5) 6_657 ?
C01 C06 1.327(5) . ?
C01 C02 1.344(7) . ?
C01 C07 1.494(6) . ?
C02 C03 1.361(11) . ?
C03 C04 1.400(11) . ?
C04 C05 1.340(10) . ?
C05 C06 1.337(7) . ?
